data_1502898
loop_
_publ_author_name
'Wang, Sujuan'
'Lin, Sheng'
'Zhu, Chenggen'
'Yang, Yongchun'
'Li, Shuai'
'Zhang, Jianjun'
'Chen, Xiaoguang'
'Shi, Jiangong'

_publ_section_title
;
 Highly acylated diterpenoids with a new 3,4-secograyanane skeleton from
 the flower buds of Rhododendron molle.
;
_journal_issue 7
_journal_name_full 'Organic letters'
_journal_page_first 1560
_journal_page_last 1563
_journal_paper_doi 10.1021/ol1002797
_journal_volume 12
_journal_year 2010
_chemical_absolute_configuration ad
_chemical_formula_moiety 'C31 H42 O13'
_chemical_formula_sum 'C31 H42 O13'
_chemical_formula_weight 622.65
_chemical_name_systematic
; 
 ? 
;
_space_group_IT_number 19
_symmetry_cell_setting orthorhombic
_symmetry_space_group_name_Hall 'P 2ac 2ab'
_symmetry_space_group_name_H-M 'P 21 21 21'
_atom_sites_solution_hydrogens geom
_atom_sites_solution_primary direct
_atom_sites_solution_secondary difmap
_audit_creation_method SHELXL-97
_cell_angle_alpha 90.00
_cell_angle_beta 90.00
_cell_angle_gamma 90.00
_cell_formula_units_Z 4
_cell_length_a 11.15910(10)
_cell_length_b 15.29610(10)
_cell_length_c 18.7549(2)
_cell_measurement_reflns_used 4287
_cell_measurement_temperature 295(2)
_cell_measurement_theta_max 59.86
_cell_measurement_theta_min 3.73
_cell_volume 3201.29(5)
_computing_cell_refinement 'SCALE(Otwinowski & Minor,1997)'
_computing_data_collection 'DENZO(Otwinowski & Minor,1997)'
_computing_data_reduction 'SCALE(Otwinowski & Minor,1997)'
_computing_molecular_graphics PLUTON(Spek,2003)
_computing_publication_material 'SHELXL97(Sheldrick, 1997)'
_computing_structure_refinement 'SHELXL97 (Sheldrick, 1997)'
_computing_structure_solution 'SHELXS97 (Sheldrick, 1997)'
_diffrn_ambient_temperature 295(2)
_diffrn_detector_area_resol_mean 0
_diffrn_measured_fraction_theta_full 0.980
_diffrn_measured_fraction_theta_max 0.980
_diffrn_measurement_device_type 'MAC DIP 2030K'
_diffrn_measurement_method \w
_diffrn_radiation_monochromator graphite
_diffrn_radiation_source 'rotate anode'
_diffrn_radiation_type CuK\a
_diffrn_radiation_wavelength 1.54178
_diffrn_reflns_av_R_equivalents 0.0176
_diffrn_reflns_av_sigmaI/netI 0.0298
_diffrn_reflns_limit_h_max 12
_diffrn_reflns_limit_h_min -11
_diffrn_reflns_limit_k_max 17
_diffrn_reflns_limit_k_min -17
_diffrn_reflns_limit_l_max 20
_diffrn_reflns_limit_l_min -21
_diffrn_reflns_number 11060
_diffrn_reflns_theta_full 59.86
_diffrn_reflns_theta_max 59.86
_diffrn_reflns_theta_min 3.73
_diffrn_standards_decay_% 0
_diffrn_standards_interval_count 0
_diffrn_standards_interval_time 0
_diffrn_standards_number 0
_exptl_absorpt_coefficient_mu 0.845
_exptl_absorpt_correction_type none
_exptl_crystal_colour colourless
_exptl_crystal_density_diffrn 1.292
_exptl_crystal_density_method 'not measured'
_exptl_crystal_description block
_exptl_crystal_F_000 1328
_exptl_crystal_size_max 0.50
_exptl_crystal_size_mid 0.30
_exptl_crystal_size_min 0.20
_refine_diff_density_max 0.283
_refine_diff_density_min -0.164
_refine_diff_density_rms 0.051
_refine_ls_abs_structure_details 'Flack H D (1983), Acta Cryst. A39, 876-881'
_refine_ls_abs_structure_Flack 0.18(17)
_refine_ls_extinction_coef 0.0024(2)
_refine_ls_extinction_expression Fc^*^=kFc[1+0.001xFc^2^\l^3^/sin(2\q)]^-1/4^
_refine_ls_extinction_method SHELXL
_refine_ls_goodness_of_fit_ref 1.056
_refine_ls_hydrogen_treatment constr
_refine_ls_matrix_type full
_refine_ls_number_parameters 401
_refine_ls_number_reflns 4287
_refine_ls_number_restraints 1
_refine_ls_restrained_S_all 1.112
_refine_ls_R_factor_all 0.0357
_refine_ls_R_factor_gt 0.0353
_refine_ls_shift/su_max 0.059
_refine_ls_shift/su_mean 0.007
_refine_ls_structure_factor_coef Fsqd
_refine_ls_weighting_details 'calc w=1/[\s^2^(Fo^2^)+(0.0621P)^2^+0.4966P] where P=(Fo^2^+2Fc^2^)/3'
_refine_ls_weighting_scheme calc
_refine_ls_wR_factor_gt 0.0970
_refine_ls_wR_factor_ref 0.0975
_reflns_number_gt 4213
_reflns_number_total 4287
_reflns_threshold_expression >2sigma(I)
_cod_data_source_file ol1002797_si_002.cif
_cod_data_source_block a
_cod_original_sg_symbol_Hall 'P 2ac 2ab '
_cod_database_code 1502898

loop_
_symmetry_equiv_pos_as_xyz
'x, y, z'
'-x+1/2, -y, z+1/2'
'x+1/2, -y+1/2, -z'
'-x, y+1/2, -z+1/2'

loop_
_atom_site_label
_atom_site_type_symbol
_atom_site_fract_x
_atom_site_fract_y
_atom_site_fract_z
_atom_site_U_iso_or_equiv
_atom_site_adp_type
_atom_site_occupancy
_atom_site_symmetry_multiplicity
_atom_site_calc_flag
_atom_site_refinement_flags
O1 O 0.5937(3) -0.20675(14) 0.31464(14) 0.0908(8) Uani 1 1 d .
O2 O 0.67930(15) -0.12077(10) 0.39413(9) 0.0543(4) Uani 1 1 d .
O3 O 0.73425(13) -0.07325(11) 0.52490(8) 0.0531(4) Uani 1 1 d .
O4 O 0.8339(2) 0.0304(2) 0.58517(14) 0.0950(9) Uani 1 1 d .
O5 O 0.52286(14) -0.05387(11) 0.57102(8) 0.0507(4) Uani 1 1 d .
O6 O 0.49143(19) -0.19375(13) 0.54021(14) 0.0789(6) Uani 1 1 d .
O7 O 0.53433(13) 0.11118(10) 0.60100(7) 0.0465(4) Uani 1 1 d .
O8 O 0.57939(17) 0.25210(13) 0.61983(10) 0.0663(5) Uani 1 1 d .
O9 O 0.29124(13) 0.07365(10) 0.62849(8) 0.0492(4) Uani 1 1 d .
O10 O 0.2418(2) 0.20129(14) 0.68155(10) 0.0734(5) Uani 1 1 d .
O11 O 0.29015(14) -0.05218(10) 0.53640(8) 0.0499(4) Uani 1 1 d .
O12 O 0.2593(3) -0.10363(16) 0.42676(13) 0.0907(8) Uani 1 1 d .
O13 O 0.63312(15) 0.16322(10) 0.40425(9) 0.0535(4) Uani 1 1 d .
H13' H 0.6615 0.2000 0.3772 0.080 Uiso 1 1 calc R
C1 C 0.6376(2) 0.02167(16) 0.34635(11) 0.0485(5) Uani 1 1 d .
H1 H 0.7000 0.0428 0.3139 0.058 Uiso 1 1 calc R
C2 C 0.5721(3) -0.0497(2) 0.30519(14) 0.0678(7) Uani 1 1 d .
H2A H 0.4861 -0.0436 0.3109 0.081 Uiso 1 1 calc R
H2B H 0.5911 -0.0463 0.2548 0.081 Uiso 1 1 calc R
C3 C 0.6137(3) -0.13470(19) 0.33541(15) 0.0659(7) Uani 1 1 d .
C4 C 0.8420(2) -0.01803(17) 0.39950(12) 0.0505(5) Uani 1 1 d .
C5 C 0.70596(19) -0.02876(14) 0.40616(12) 0.0443(5) Uani 1 1 d .
C6 C 0.66778(18) -0.01100(14) 0.48363(11) 0.0415(5) Uani 1 1 d .
H6 H 0.6899 0.0486 0.4975 0.050 Uiso 1 1 calc R
C7 C 0.53317(18) -0.02697(14) 0.49810(10) 0.0407(4) Uani 1 1 d .
H7 H 0.5049 -0.0744 0.4672 0.049 Uiso 1 1 calc R
C8 C 0.45232(17) 0.05313(13) 0.48761(10) 0.0390(4) Uani 1 1 d .
C9 C 0.44372(19) 0.08510(15) 0.40720(10) 0.0432(5) Uani 1 1 d .
H9 H 0.4059 0.0363 0.3819 0.052 Uiso 1 1 calc R
C10 C 0.5607(2) 0.10374(15) 0.36457(11) 0.0465(5) Uani 1 1 d .
C11 C 0.3499(2) 0.16071(16) 0.40315(13) 0.0529(6) Uani 1 1 d .
H11A H 0.3672 0.1949 0.3608 0.063 Uiso 1 1 calc R
H11B H 0.2715 0.1346 0.3964 0.063 Uiso 1 1 calc R
C12 C 0.3418(2) 0.22345(15) 0.46610(13) 0.0502(5) Uani 1 1 d .
H12A H 0.2636 0.2510 0.4657 0.060 Uiso 1 1 calc R
H12B H 0.4014 0.2690 0.4600 0.060 Uiso 1 1 calc R
C13 C 0.36093(19) 0.17988(14) 0.53905(12) 0.0433(5) Uani 1 1 d .
H13 H 0.3615 0.2235 0.5773 0.052 Uiso 1 1 calc R
C14 C 0.48229(18) 0.13493(14) 0.53286(11) 0.0409(5) Uani 1 1 d .
H14 H 0.5380 0.1726 0.5066 0.049 Uiso 1 1 calc R
C15 C 0.31726(19) 0.03201(14) 0.50692(11) 0.0420(5) Uani 1 1 d .
H15 H 0.2716 0.0367 0.4624 0.050 Uiso 1 1 calc R
C16 C 0.27264(19) 0.10585(15) 0.55568(11) 0.0444(5) Uani 1 1 d .
C17 C 0.1391(2) 0.12289(17) 0.54474(15) 0.0557(6) Uani 1 1 d .
H17A H 0.1137 0.1693 0.5757 0.084 Uiso 1 1 calc R
H17B H 0.0948 0.0708 0.5556 0.084 Uiso 1 1 calc R
H17C H 0.1250 0.1393 0.4961 0.084 Uiso 1 1 calc R
C18 C 0.9140(3) -0.0845(2) 0.39208(16) 0.0731(7) Uani 1 1 d .
H18A H 0.9963 -0.0755 0.3894 0.088 Uiso 1 1 calc R
H18B H 0.8831 -0.1409 0.3895 0.088 Uiso 1 1 calc R
C19 C 0.8906(2) 0.0734(2) 0.40378(18) 0.0738(8) Uani 1 1 d .
H19A H 0.9764 0.0718 0.3998 0.091 Uiso 1 1 calc R
H19B H 0.8686 0.0989 0.4487 0.091 Uiso 1 1 calc R
H19C H 0.8580 0.1078 0.3656 0.091 Uiso 1 1 calc R
C20 C 0.5299(3) 0.1446(2) 0.29181(13) 0.0676(7) Uani 1 1 d .
H20A H 0.4820 0.1960 0.2989 0.090 Uiso 1 1 calc R
H20B H 0.4859 0.1031 0.2637 0.090 Uiso 1 1 calc R
H20C H 0.6025 0.1601 0.2675 0.090 Uiso 1 1 calc R
C21 C 0.8180(3) -0.0449(3) 0.57052(14) 0.0739(9) Uani 1 1 d .
C22 C 0.8886(4) -0.1211(3) 0.5980(2) 0.0960(16) Uani 1 1 d .
H22A H 0.9505 -0.1005 0.6293 0.094 Uiso 1 1 calc R
H22B H 0.9241 -0.1518 0.5587 0.094 Uiso 1 1 calc R
H22C H 0.8364 -0.1598 0.6236 0.094 Uiso 1 1 calc R
C23 C 0.5032(3) -0.1388(2) 0.58515(17) 0.0664(7) Uani 1 1 d .
C24 C 0.4919(6) -0.1542(4) 0.6631(3) 0.0994(18) Uani 1 1 d D
H24A H 0.4305 -0.1148 0.6806 0.095 Uiso 1 1 calc R
H24B H 0.4617 -0.2131 0.6693 0.095 Uiso 1 1 calc R
C25 C 0.5847(2) 0.17697(18) 0.63779(12) 0.0514(5) Uani 1 1 d .
C26 C 0.6485(3) 0.1447(3) 0.70184(16) 0.0854(10) Uani 1 1 d .
H26A H 0.6860 0.1929 0.7258 0.093 Uiso 1 1 calc R
H26B H 0.7086 0.1032 0.6878 0.093 Uiso 1 1 calc R
H26C H 0.5924 0.1170 0.7334 0.093 Uiso 1 1 calc R
C27 C 0.2538(2) -0.11398(17) 0.48990(17) 0.0642(7) Uani 1 1 d .
C28 C 0.2098(3) -0.19347(19) 0.5276(2) 0.0902(10) Uani 1 1 d .
H28A H 0.1282 -0.2046 0.5141 0.095 Uiso 1 1 calc R
H28B H 0.2142 -0.1844 0.5781 0.095 Uiso 1 1 calc R
H28C H 0.2586 -0.2427 0.5147 0.095 Uiso 1 1 calc R
C29 C 0.2722(2) 0.1257(2) 0.68487(13) 0.0592(6) Uani 1 1 d .
C30 C 0.2955(4) 0.0780(3) 0.75265(15) 0.0897(10) Uani 1 1 d .
H30A H 0.2822 0.1165 0.7923 0.095 Uiso 1 1 calc R
H30B H 0.3769 0.0579 0.7533 0.095 Uiso 1 1 calc R
H30C H 0.2423 0.0288 0.7561 0.095 Uiso 1 1 calc R
C31 C 0.5821(13) -0.1460(14) 0.7037(4) 0.0940(15) Uani 1 1 d D
H31A H 0.5604 -0.1624 0.7514 0.139 Uiso 1 1 calc R
H31B H 0.6086 -0.0863 0.7033 0.139 Uiso 1 1 calc R
H31C H 0.6457 -0.1831 0.6871 0.139 Uiso 1 1 calc R

loop_
_atom_site_aniso_label
_atom_site_aniso_U_11
_atom_site_aniso_U_22
_atom_site_aniso_U_33
_atom_site_aniso_U_23
_atom_site_aniso_U_13
_atom_site_aniso_U_12
O1 0.131(2) 0.0665(13) 0.1053(17) -0.0383(13) -0.0223(15) -0.0205(14)
O2 0.0643(9) 0.0407(8) 0.0579(9) -0.0089(7) -0.0031(8) -0.0028(7)
O3 0.0471(8) 0.0621(10) 0.0502(8) 0.0040(8) -0.0097(7) 0.0125(7)
O4 0.0868(16) 0.135(2) 0.0927(16) -0.0270(16) -0.0403(13) -0.0076(16)
O5 0.0549(8) 0.0539(9) 0.0433(7) 0.0124(7) -0.0008(6) 0.0073(8)
O6 0.0801(13) 0.0454(10) 0.1111(16) 0.0172(12) 0.0196(12) 0.0097(9)
O7 0.0467(7) 0.0516(9) 0.0411(7) -0.0022(7) -0.0089(6) 0.0020(7)
O8 0.0667(10) 0.0663(12) 0.0658(10) -0.0111(9) -0.0044(9) -0.0191(9)
O9 0.0511(8) 0.0485(8) 0.0481(8) 0.0038(7) 0.0031(6) 0.0030(7)
O10 0.0896(13) 0.0724(13) 0.0581(10) -0.0090(9) 0.0014(9) 0.0262(11)
O11 0.0502(8) 0.0393(8) 0.0602(9) 0.0022(7) 0.0001(7) -0.0052(7)
O12 0.150(2) 0.0751(13) 0.0741(14) -0.0175(12) -0.0238(14) -0.0239(15)
O13 0.0628(9) 0.0436(8) 0.0542(8) 0.0039(7) 0.0008(7) -0.0091(7)
C1 0.0496(11) 0.0573(13) 0.0387(11) -0.0036(10) 0.0005(9) 0.0017(11)
C2 0.0674(15) 0.0802(19) 0.0556(13) -0.0257(14) -0.0170(12) 0.0157(14)
C3 0.0666(16) 0.0688(17) 0.0623(15) -0.0243(14) -0.0026(12) -0.0106(14)
C4 0.0465(11) 0.0584(14) 0.0466(11) -0.0042(11) 0.0001(9) 0.0019(11)
C5 0.0473(11) 0.0385(10) 0.0471(10) -0.0073(10) -0.0028(9) -0.0004(9)
C6 0.0410(10) 0.0407(11) 0.0429(10) 0.0010(9) -0.0068(9) 0.0051(9)
C7 0.0445(10) 0.0398(10) 0.0378(10) 0.0032(9) -0.0045(8) 0.0020(9)
C8 0.0410(10) 0.0377(10) 0.0383(9) 0.0001(9) -0.0050(8) 0.0013(9)
C9 0.0473(11) 0.0427(11) 0.0395(10) 0.0004(9) -0.0090(9) 0.0031(9)
C10 0.0545(12) 0.0455(11) 0.0396(10) 0.0029(10) -0.0054(9) 0.0005(10)
C11 0.0545(12) 0.0533(13) 0.0509(12) 0.0077(11) -0.0101(10) 0.0097(11)
C12 0.0494(12) 0.0406(11) 0.0605(13) 0.0054(11) -0.0062(11) 0.0050(10)
C13 0.0436(11) 0.0364(10) 0.0497(11) -0.0045(10) -0.0033(9) 0.0045(9)
C14 0.0401(10) 0.0422(11) 0.0405(10) 0.0014(9) -0.0040(8) -0.0002(9)
C15 0.0414(10) 0.0377(10) 0.0469(10) 0.0025(9) -0.0054(9) -0.0008(9)
C16 0.0410(10) 0.0447(12) 0.0474(11) 0.0020(10) -0.0038(9) 0.0030(10)
C17 0.0410(11) 0.0566(14) 0.0694(14) -0.0037(12) -0.0002(10) 0.0027(10)
C18 0.0538(13) 0.0823(19) 0.0833(18) -0.0007(17) 0.0106(13) 0.0131(14)
C19 0.0530(14) 0.0782(19) 0.0903(19) -0.0089(17) 0.0029(13) -0.0172(14)
C20 0.0731(16) 0.0802(19) 0.0496(13) 0.0194(13) -0.0001(12) 0.0098(15)
C21 0.0524(14) 0.118(3) 0.0509(13) -0.0051(16) -0.0132(11) 0.0084(17)
C22 0.084(2) 0.181(5) 0.083(2) 0.018(3) -0.0286(18) 0.051(3)
C23 0.0648(15) 0.0575(16) 0.0769(17) 0.0260(15) 0.0079(14) 0.0133(13)
C24 0.174(5) 0.118(3) 0.097(3) 0.064(3) 0.008(3) 0.007(3)
C25 0.0423(11) 0.0677(16) 0.0442(11) -0.0095(12) 0.0008(9) -0.0038(11)
C26 0.087(2) 0.109(3) 0.0598(16) -0.0155(17) -0.0254(15) 0.0024(19)
C27 0.0599(14) 0.0476(13) 0.0851(19) -0.0135(14) -0.0093(13) -0.0074(11)
C28 0.0774(19) 0.0489(14) 0.144(3) -0.0081(19) 0.001(2) -0.0196(14)
C29 0.0533(13) 0.0723(18) 0.0522(13) 0.0003(13) 0.0043(10) 0.0068(13)
C30 0.108(2) 0.105(3) 0.0566(15) 0.0092(17) 0.0110(16) 0.013(2)
C31 0.328(16) 0.84(4) 0.101(5) 0.081(12) -0.042(7) -0.18(2)

loop_
_atom_type_symbol
_atom_type_description
_atom_type_scat_dispersion_real
_atom_type_scat_dispersion_imag
_atom_type_scat_source
C C 0.0181 0.0091 'International Tables Vol C Tables 4.2.6.8 and 6.1.1.4'
H H 0.0000 0.0000 'International Tables Vol C Tables 4.2.6.8 and 6.1.1.4'
O O 0.0492 0.0322 'International Tables Vol C Tables 4.2.6.8 and 6.1.1.4'

loop_
_geom_angle_atom_site_label_1
_geom_angle_atom_site_label_2
_geom_angle_atom_site_label_3
_geom_angle
C3 O2 C5 113.1(2)
C21 O3 C6 119.4(2)
C23 O5 C7 118.6(2)
C25 O7 C14 115.64(18)
C29 O9 C16 120.81(18)
C27 O11 C15 116.33(19)
C10 O13 H13' 109.5
C2 C1 C10 115.10(19)
C2 C1 C5 104.14(19)
C10 C1 C5 120.65(17)
C2 C1 H1 105.2
C10 C1 H1 105.2
C5 C1 H1 105.2
C3 C2 C1 106.42(19)
C3 C2 H2A 110.4
C1 C2 H2A 110.4
C3 C2 H2B 110.4
C1 C2 H2B 110.4
H2A C2 H2B 108.6
O1 C3 O2 121.3(3)
O1 C3 C2 128.6(3)
O2 C3 C2 110.1(2)
C18 C4 C19 120.6(2)
C18 C4 C5 122.4(2)
C19 C4 C5 117.0(2)
O2 C5 C4 107.06(18)
O2 C5 C6 105.10(18)
C4 C5 C6 109.43(18)
O2 C5 C1 105.46(17)
C4 C5 C1 111.89(19)
C6 C5 C1 117.14(17)
O3 C6 C5 104.43(16)
O3 C6 C7 107.63(17)
C5 C6 C7 114.02(16)
O3 C6 H6 110.2
C5 C6 H6 110.2
C7 C6 H6 110.2
O5 C7 C8 107.73(16)
O5 C7 C6 106.92(16)
C8 C7 C6 115.00(18)
O5 C7 H7 109.0
C8 C7 H7 109.0
C6 C7 H7 109.0
C7 C8 C14 116.61(16)
C7 C8 C15 111.56(17)
C14 C8 C15 104.19(16)
C7 C8 C9 113.78(16)
C14 C8 C9 106.54(16)
C15 C8 C9 102.86(15)
C10 C9 C11 113.65(18)
C10 C9 C8 119.56(16)
C11 C9 C8 108.34(17)
C10 C9 H9 104.6
C11 C9 H9 104.6
C8 C9 H9 104.6
O13 C10 C20 109.29(19)
O13 C10 C9 108.90(17)
C20 C10 C9 110.00(19)
O13 C10 C1 108.42(17)
C20 C10 C1 104.80(19)
C9 C10 C1 115.26(18)
C12 C11 C9 117.94(18)
C12 C11 H11A 107.8
C9 C11 H11A 107.8
C12 C11 H11B 107.8
C9 C11 H11B 107.8
H11A C11 H11B 107.2
C11 C12 C13 114.10(18)
C11 C12 H12A 108.7
C13 C12 H12A 108.7
C11 C12 H12B 108.7
C13 C12 H12B 108.7
H12A C12 H12B 107.6
C14 C13 C16 104.68(17)
C14 C13 C12 104.55(17)
C16 C13 C12 114.35(18)
C14 C13 H13 111.0
C16 C13 H13 111.0
C12 C13 H13 111.0
O7 C14 C13 113.70(17)
O7 C14 C8 111.54(17)
C13 C14 C8 102.39(16)
O7 C14 H14 109.7
C13 C14 H14 109.7
C8 C14 H14 109.7
O11 C15 C16 111.25(17)
O11 C15 C8 118.19(17)
C16 C15 C8 107.14(17)
O11 C15 H15 106.5
C16 C15 H15 106.5
C8 C15 H15 106.5
O9 C16 C17 108.71(18)
O9 C16 C13 110.28(17)
C17 C16 C13 118.28(19)
O9 C16 C15 105.16(16)
C17 C16 C15 111.21(19)
C13 C16 C15 102.33(17)
C16 C17 H17A 109.5
C16 C17 H17B 109.5
H17A C17 H17B 109.5
C16 C17 H17C 109.5
H17A C17 H17C 109.5
H17B C17 H17C 109.5
C4 C18 H18A 120.0
C4 C18 H18B 120.0
H18A C18 H18B 120.0
C4 C19 H19A 109.5
C4 C19 H19B 109.5
H19A C19 H19B 109.5
C4 C19 H19C 109.5
H19A C19 H19C 109.5
H19B C19 H19C 109.5
C10 C20 H20A 109.5
C10 C20 H20B 109.5
H20A C20 H20B 109.5
C10 C20 H20C 109.5
H20A C20 H20C 109.5
H20B C20 H20C 109.5
O4 C21 O3 124.2(3)
O4 C21 C22 126.3(3)
O3 C21 C22 109.5(3)
C21 C22 H22A 109.5
C21 C22 H22B 109.5
H22A C22 H22B 109.5
C21 C22 H22C 109.5
H22A C22 H22C 109.5
H22B C22 H22C 109.5
O6 C23 O5 123.9(3)
O6 C23 C24 124.9(3)
O5 C23 C24 111.2(3)
C31 C24 C23 120.5(7)
C31 C24 H24A 107.2
C23 C24 H24A 107.2
C31 C24 H24B 107.2
C23 C24 H24B 107.2
H24A C24 H24B 106.8
O8 C25 O7 123.6(2)
O8 C25 C26 124.8(3)
O7 C25 C26 111.6(3)
C25 C26 H26A 109.5
C25 C26 H26B 109.5
H26A C26 H26B 109.5
C25 C26 H26C 109.5
H26A C26 H26C 109.5
H26B C26 H26C 109.5
O12 C27 O11 122.2(3)
O12 C27 C28 126.5(3)
O11 C27 C28 111.4(3)
C27 C28 H28A 109.5
C27 C28 H28B 109.5
H28A C28 H28B 109.5
C27 C28 H28C 109.5
H28A C28 H28C 109.5
H28B C28 H28C 109.5
O10 C29 O9 125.0(2)
O10 C29 C30 124.3(3)
O9 C29 C30 110.7(2)
C29 C30 H30A 109.5
C29 C30 H30B 109.5
H30A C30 H30B 109.5
C29 C30 H30C 109.5
H30A C30 H30C 109.5
H30B C30 H30C 109.5
C24 C31 H31A 109.5
C24 C31 H31B 109.5
H31A C31 H31B 109.5
C24 C31 H31C 109.4
H31A C31 H31C 109.5
H31B C31 H31C 109.5

loop_
_geom_bond_atom_site_label_1
_geom_bond_atom_site_label_2
_geom_bond_distance
O1 C3 1.190(3)
O2 C3 1.340(3)
O2 C5 1.456(3)
O3 C21 1.340(4)
O3 C6 1.434(3)
O4 C21 1.197(4)
O5 C23 1.344(3)
O5 C7 1.433(2)
O6 C23 1.197(4)
O7 C25 1.343(3)
O7 C14 1.450(2)
O8 C25 1.199(3)
O9 C29 1.341(3)
O9 C16 1.466(3)
O10 C29 1.206(3)
O11 C27 1.348(3)
O11 C15 1.434(3)
O12 C27 1.196(4)
O13 C10 1.427(3)
O13 H13' 0.8200
C1 C2 1.524(4)
C1 C10 1.558(3)
C1 C5 1.561(3)
C1 H1 0.9800
C2 C3 1.492(4)
C2 H2A 0.9700
C2 H2B 0.9700
C4 C18 1.303(4)
C4 C19 1.502(4)
C4 C5 1.532(3)
C5 C6 1.538(3)
C6 C7 1.546(3)
C6 H6 0.9800
C7 C8 1.534(3)
C7 H7 0.9800
C8 C14 1.548(3)
C8 C15 1.583(3)
C8 C9 1.588(3)
C9 C10 1.557(3)
C9 C11 1.562(3)
C9 H9 0.9800
C10 C20 1.540(3)
C11 C12 1.524(3)
C11 H11A 0.9700
C11 H11B 0.9700
C12 C13 1.537(3)
C12 H12A 0.9700
C12 H12B 0.9700
C13 C14 1.523(3)
C13 C16 1.533(3)
C13 H13 0.9800
C14 H14 0.9800
C15 C16 1.536(3)
C15 H15 0.9800
C16 C17 1.526(3)
C17 H17A 0.9600
C17 H17B 0.9600
C17 H17C 0.9600
C18 H18A 0.9300
C18 H18B 0.9300
C19 H19A 0.9600
C19 H19B 0.9600
C19 H19C 0.9600
C20 H20A 0.9600
C20 H20B 0.9600
C20 H20C 0.9600
C21 C22 1.498(5)
C22 H22A 0.9600
C22 H22B 0.9600
C22 H22C 0.9600
C23 C24 1.486(5)
C24 C31 1.268(11)
C24 H24A 0.9700
C24 H24B 0.9700
C25 C26 1.481(4)
C26 H26A 0.9600
C26 H26B 0.9600
C26 H26C 0.9600
C27 C28 1.490(4)
C28 H28A 0.9600
C28 H28B 0.9600
C28 H28C 0.9600
C29 C30 1.489(4)
C30 H30A 0.9600
C30 H30B 0.9600
C30 H30C 0.9600
C31 H31A 0.9600
C31 H31B 0.9600
C31 H31C 0.9600

loop_
_geom_hbond_atom_site_label_D
_geom_hbond_atom_site_label_H
_geom_hbond_atom_site_label_A
_geom_hbond_distance_DH
_geom_hbond_distance_HA
_geom_hbond_distance_DA
_geom_hbond_angle_DHA
_geom_hbond_site_symmetry_A
O13 H13' O10 0.82 2.07 2.891(2) 173.9 3_556

loop_
_geom_torsion_atom_site_label_1
_geom_torsion_atom_site_label_2
_geom_torsion_atom_site_label_3
_geom_torsion_atom_site_label_4
_geom_torsion
C10 C1 C2 C3 -140.4(2)
C5 C1 C2 C3 -6.1(3)
C5 O2 C3 O1 173.0(3)
C5 O2 C3 C2 -8.2(3)
C1 C2 C3 O1 -172.4(3)
C1 C2 C3 O2 9.0(3)
C3 O2 C5 C4 -115.4(2)
C3 O2 C5 C6 128.3(2)
C3 O2 C5 C1 4.0(3)
C18 C4 C5 O2 -6.5(3)
C19 C4 C5 O2 175.0(2)
C18 C4 C5 C6 106.9(3)
C19 C4 C5 C6 -71.6(3)
C18 C4 C5 C1 -121.6(3)
C19 C4 C5 C1 60.0(3)
C2 C1 C5 O2 1.7(2)
C10 C1 C5 O2 132.9(2)
C2 C1 C5 C4 117.8(2)
C10 C1 C5 C4 -111.1(2)
C2 C1 C5 C6 -114.7(2)
C10 C1 C5 C6 16.4(3)
C21 O3 C6 C5 114.1(2)
C21 O3 C6 C7 -124.4(2)
O2 C5 C6 O3 56.40(19)
C4 C5 C6 O3 -58.3(2)
C1 C5 C6 O3 173.04(17)
O2 C5 C6 C7 -60.8(2)
C4 C5 C6 C7 -175.48(19)
C1 C5 C6 C7 55.8(3)
C23 O5 C7 C8 131.6(2)
C23 O5 C7 C6 -104.2(2)
O3 C6 C7 O5 34.4(2)
C5 C6 C7 O5 149.71(17)
O3 C6 C7 C8 153.92(16)
C5 C6 C7 C8 -90.7(2)
O5 C7 C8 C14 61.2(2)
C6 C7 C8 C14 -57.9(2)
O5 C7 C8 C15 -58.3(2)
C6 C7 C8 C15 -177.41(16)
O5 C7 C8 C9 -174.13(16)
C6 C7 C8 C9 66.8(2)
C7 C8 C9 C10 -52.9(3)
C14 C8 C9 C10 77.0(2)
C15 C8 C9 C10 -173.76(18)
C7 C8 C9 C11 174.70(17)
C14 C8 C9 C11 -55.4(2)
C15 C8 C9 C11 53.9(2)
C11 C9 C10 O13 76.8(2)
C8 C9 C10 O13 -53.2(2)
C11 C9 C10 C20 -42.9(3)
C8 C9 C10 C20 -172.9(2)
C11 C9 C10 C1 -161.09(18)
C8 C9 C10 C1 68.9(2)
C2 C1 C10 O13 178.65(19)
C5 C1 C10 O13 52.4(3)
C2 C1 C10 C20 -64.7(3)
C5 C1 C10 C20 169.0(2)
C2 C1 C10 C9 56.3(3)
C5 C1 C10 C9 -69.9(3)
C10 C9 C11 C12 -100.3(2)
C8 C9 C11 C12 35.2(3)
C9 C11 C12 C13 -36.4(3)
C11 C12 C13 C14 55.6(2)
C11 C12 C13 C16 -58.3(3)
C25 O7 C14 C13 -77.4(2)
C25 O7 C14 C8 167.40(17)
C16 C13 C14 O7 -76.4(2)
C12 C13 C14 O7 163.09(18)
C16 C13 C14 C8 44.1(2)
C12 C13 C14 C8 -76.45(19)
C7 C8 C14 O7 -31.0(2)
C15 C8 C14 O7 92.44(18)
C9 C8 C14 O7 -159.22(16)
C7 C8 C14 C13 -152.90(18)
C15 C8 C14 C13 -29.50(19)
C9 C8 C14 C13 78.84(18)
C27 O11 C15 C16 140.3(2)
C27 O11 C15 C8 -95.2(2)
C7 C8 C15 O11 5.3(2)
C14 C8 C15 O11 -121.33(19)
C9 C8 C15 O11 127.64(18)
C7 C8 C15 C16 131.86(17)
C14 C8 C15 C16 5.2(2)
C9 C8 C15 C16 -105.81(18)
C29 O9 C16 C17 -67.3(2)
C29 O9 C16 C13 63.9(2)
C29 O9 C16 C15 173.57(18)
C14 C13 C16 O9 71.1(2)
C12 C13 C16 O9 -175.12(17)
C14 C13 C16 C17 -162.97(19)
C12 C13 C16 C17 -49.2(3)
C14 C13 C16 C15 -40.4(2)
C12 C13 C16 C15 73.4(2)
O11 C15 C16 O9 36.2(2)
C8 C15 C16 O9 -94.34(18)
O11 C15 C16 C17 -81.3(2)
C8 C15 C16 C17 148.17(18)
O11 C15 C16 C13 151.49(17)
C8 C15 C16 C13 20.9(2)
C6 O3 C21 O4 8.0(4)
C6 O3 C21 C22 -170.6(2)
C7 O5 C23 O6 -1.4(4)
C7 O5 C23 C24 -178.5(3)
O6 C23 C24 C31 114.1(13)
O5 C23 C24 C31 -68.8(13)
C14 O7 C25 O8 6.2(3)
C14 O7 C25 C26 -172.8(2)
C15 O11 C27 O12 9.9(4)
C15 O11 C27 C28 -170.8(2)
C16 O9 C29 O10 -1.6(4)
C16 O9 C29 C30 179.2(2)
